data_1100060
loop_
_publ_author_name
'He, M'
'Chen, X'
'Gramlich, V'
'Baerlocher, Ch'
'Zhou, T'
'Hu, B'

_publ_section_title
;
Synthesis,structure, and thermal stability of Li~3~AlB~2~O~6~
;
_journal_name_full 'Journal of Solid State Chemistry'
_journal_page_first 369
_journal_page_last 376
_journal_paper_doi 10.1006/jssc.2001.9364
_journal_volume 163
_journal_year 2002
_chemical_formula_structural 'Li3 Al B2 O6'
_chemical_formula_sum 'Al B2 Li3 O6'
_chemical_name_systematic
;
Lithium Aluminium Boron Oxide (3/1/2/6)
;
_space_group_IT_number 2
_symmetry_cell_setting triclinic
_symmetry_Int_Tables_number 2
_symmetry_space_group_name_Hall '-P 1'
_symmetry_space_group_name_H-M 'P -1'
_cell_angle_alpha 74.46(18)
_cell_angle_beta 89.44(17)
_cell_angle_gamma 89.52(18)
_cell_formula_units_Z 2
_cell_length_a 4.876(8)
_cell_length_b 6.191(16)
_cell_length_c 7.910(20)
_cell_volume 230.0(9)
_refine_ls_R_factor_all 0.07
_cod_depositor_comments
;
The following automatic conversions were performed:
'_symmetry_cell_setting' value 'Triclinic' changed to 'triclinic'
according to '/home/saulius/struct/CIF-dictionaries/cif_core.dic'
dictionary named 'cif_core.dic' version 2.4.1 from 2010-06-29.

Automatic conversion script
Id: cif_fix_enum 1527 2010-12-29 10:47:43Z saulius 
;
_cod_database_code 1100060

loop_
_symmetry_equiv_pos_as_xyz
x,y,z
-x,-y,-z

loop_
_atom_site_label
_atom_site_type_symbol
_atom_site_symmetry_multiplicity
_atom_site_Wyckoff_symbol
_atom_site_fract_x
_atom_site_fract_y
_atom_site_fract_z
_atom_site_occupancy
_atom_site_attached_hydrogens
_atom_site_calc_flag
Al Al3+ 2 a 0.1506(5) 0.5504(4) -0.7279(3) 1. 0 d
B1 B3+ 2 a -0.161(2) 0.822(1) -0.569(1) 1. 0 d
B2 B3+ 2 a 0.667(2) 0.672(1) -0.910(1) 1. 0 d
O1 O2- 2 a 0.1131(8) 0.7567(7) -0.6043(5) 1. 0 d
O2 O2- 2 a -0.2896(7) 0.9963(6) -0.6838(5) 1. 0 d
O3 O2- 2 a -0.2766(7) 0.6988(6) -0.4084(5) 1. 0 d
O4 O2- 2 a 0.3818(8) 0.6669(6) -0.8933(5) 1. 0 d
O5 O2- 2 a 0.8141(8) 0.5089(7) -0.7856(5) 1. 0 d
O6 O2- 2 a 0.7881(8) 0.8401(6) -0.0350(5) 1. 0 d
Li1 Li1+ 2 a -0.347(2) 0.264(2) -0.597(2) 1. 0 d
Li2 Li1+ 2 a -0.167(2) 0.117(2) -0.932(1) 1. 0 d
Li3 Li1+ 2 a 0.680(2) 0.954(2) -0.255(2) 1. 0 d

loop_
_atom_type_symbol
_atom_type_oxidation_number
Al3+ 3.000
B3+ 3.000
Li1+ 1.000
O2- -2.000
